data_4023670
loop_
_publ_author_name
'Ana M. V. M. Pereira'
'Cristina M. A. Alonso'
'Maria G. P. M. S. Neves'
'Augusto C. Tom\'e'
'Artur M. S. Silva'
'Filipe A. Paz'
'Jos\'e A. S. Cavaleiro'

_publ_contact_author_address
; Department of Chemistry
  University of Aveiro
  3810-193
  Aveiro
  Portugal
;
_publ_contact_author_email jcavaleiro
_publ_contact_author_fax '+351 234 370084'
_publ_contact_author_name 'Professor Jose A. S. Cavaleiro'
_publ_contact_author_phone '+351 234 370717'
_publ_section_title
;
 A New Synthetic Approach to N-Arylquinolino[2,3,4-at]porphyrins
 from \b-Arylaminoporphyrins
;
_journal_name_full 'Journal of Organic Chemistry'
_journal_page_first 7353
_journal_page_last 7356
_journal_paper_doi 10.1021/jo800975c
_journal_volume 73
_journal_year 2008
_chemical_formula_moiety 'C50 H33 N5'
_chemical_formula_sum 'C50 H33 N5'
_chemical_formula_weight 703.81
_chemical_name_systematic
; 
 ? 
;
_space_group_IT_number 14
_symmetry_cell_setting monoclinic
_symmetry_space_group_name_Hall '-P 2yn'
_symmetry_space_group_name_H-M 'P 1 21/n 1'
_atom_sites_solution_hydrogens geom
_atom_sites_solution_primary direct
_atom_sites_solution_secondary difmap
_audit_creation_date '02 April 2007'
_audit_creation_method 'SHELXL-97, manual editing plus enCIFer'
_cell_angle_alpha 90.00
_cell_angle_beta 104.6350(10)
_cell_angle_gamma 90.00
_cell_formula_units_Z 4
_cell_length_a 17.7092(7)
_cell_length_b 10.6971(3)
_cell_length_c 19.5954(7)
_cell_measurement_reflns_used 5933
_cell_measurement_temperature 150(2)
_cell_measurement_theta_max 20.48
_cell_measurement_theta_min 2.36
_cell_volume 3591.7(2)
_computing_cell_refinement 'BRUKER Smart'
_computing_data_collection 'BRUKER Smart'
_computing_data_reduction 'BRUKER Saint'
_computing_molecular_graphics 'SHELXTL (Bruker 2001)'
_computing_publication_material 'SHELXTL (Bruker 2001)'
_computing_structure_refinement 'SHELXTL (Bruker 2001)'
_computing_structure_solution 'SHELXTL (Bruker 2001)'
_diffrn_ambient_temperature 150(2)
_diffrn_measured_fraction_theta_full 0.997
_diffrn_measured_fraction_theta_max 0.997
_diffrn_measurement_device_type 'Bruker X8 Kappa CCD APEX II'
_diffrn_measurement_method 'omega/phi scans'
_diffrn_radiation_monochromator graphite
_diffrn_radiation_source 'fine-focus sealed tube'
_diffrn_radiation_type MoK\a
_diffrn_radiation_wavelength 0.71073
_diffrn_reflns_av_R_equivalents 0.0819
_diffrn_reflns_av_sigmaI/netI 0.0460
_diffrn_reflns_limit_h_max 20
_diffrn_reflns_limit_h_min -20
_diffrn_reflns_limit_k_max 11
_diffrn_reflns_limit_k_min -12
_diffrn_reflns_limit_l_max 22
_diffrn_reflns_limit_l_min -22
_diffrn_reflns_number 77784
_diffrn_reflns_theta_full 24.71
_diffrn_reflns_theta_max 24.71
_diffrn_reflns_theta_min 3.59
_exptl_absorpt_coefficient_mu 0.077
_exptl_absorpt_correction_T_max 0.9969
_exptl_absorpt_correction_T_min 0.9847
_exptl_absorpt_correction_type multi-scan
_exptl_absorpt_process_details
;
 SADABS (Sheldrick, 1997)
;
_exptl_crystal_colour Brown
_exptl_crystal_density_diffrn 1.302
_exptl_crystal_density_method 'not measured'
_exptl_crystal_description Prism
_exptl_crystal_F_000 1472
_exptl_crystal_size_max 0.20
_exptl_crystal_size_mid 0.08
_exptl_crystal_size_min 0.04
_refine_diff_density_max 0.273
_refine_diff_density_min -0.230
_refine_diff_density_rms 0.041
_refine_ls_extinction_method none
_refine_ls_goodness_of_fit_ref 1.012
_refine_ls_hydrogen_treatment mixed
_refine_ls_matrix_type full
_refine_ls_number_parameters 502
_refine_ls_number_reflns 6113
_refine_ls_number_restraints 2
_refine_ls_restrained_S_all 1.012
_refine_ls_R_factor_all 0.0867
_refine_ls_R_factor_gt 0.0455
_refine_ls_shift/su_max 0.000
_refine_ls_shift/su_mean 0.000
_refine_ls_structure_factor_coef Fsqd
_refine_ls_weighting_details 'calc w=1/[\s^2^(Fo^2^)+(0.0459P)^2^+1.6643P] where P=(Fo^2^+2Fc^2^)/3'
_refine_ls_weighting_scheme calc
_refine_ls_wR_factor_gt 0.0966
_refine_ls_wR_factor_ref 0.1151
_reflns_number_gt 4069
_reflns_number_total 6113
_reflns_threshold_expression I>2\s(I)
_cod_data_source_file jo800975c-file001.cif
_cod_data_source_block 2a
_cod_depositor_comments
;
The following automatic conversions were performed:
'_symmetry_cell_setting' value 'Monoclinic' changed to 'monoclinic'
according to '/home/saulius/struct/CIF-dictionaries/cif_core.dic'
dictionary named 'cif_core.dic' version 2.4.1 from
2010-06-29.

'_exptl_absorpt_correction_type' value 'Multi-scan' changed
to 'multi-scan' according to
'/home/saulius/struct/CIF-dictionaries/cif_core.dic' dictionary named
'cif_core.dic' version 2.4.1 from 2010-06-29.

Automatic conversion script
Id: cif_fix_enum 1527 2010-12-29 10:47:43Z saulius 
;
_cod_original_sg_symbol_H-M 'P 21/n'
_cod_database_code 4023670

loop_
_symmetry_equiv_pos_as_xyz
'x, y, z'
'-x+1/2, y+1/2, -z+1/2'
'-x, -y, -z'
'x-1/2, -y-1/2, z-1/2'

loop_
_atom_site_label
_atom_site_type_symbol
_atom_site_fract_x
_atom_site_fract_y
_atom_site_fract_z
_atom_site_U_iso_or_equiv
_atom_site_adp_type
_atom_site_occupancy
_atom_site_symmetry_multiplicity
_atom_site_calc_flag
_atom_site_refinement_flags
_atom_site_disorder_assembly
_atom_site_disorder_group
N1 N 0.40714(10) 0.04902(15) 0.19942(9) 0.0272(4) Uani 1 1 d . . .
N2 N 0.31161(10) -0.13236(16) 0.10882(9) 0.0293(4) Uani 1 1 d D . .
H2 H 0.3420(11) -0.0642(15) 0.1020(12) 0.044 Uiso 1 1 d D . .
N3 N 0.36138(10) -0.02316(15) -0.00650(9) 0.0267(4) Uani 1 1 d . . .
N4 N 0.45551(10) 0.16784(15) 0.08464(9) 0.0252(4) Uani 1 1 d D . .
H4 H 0.4358(12) 0.0893(12) 0.0935(11) 0.038 Uiso 1 1 d D . .
N5 N 0.50023(10) 0.22328(16) 0.35476(9) 0.0316(4) Uani 1 1 d . . .
C1 C 0.45776(12) 0.13568(18) 0.23546(11) 0.0259(5) Uani 1 1 d . . .
C2 C 0.45647(12) 0.13814(18) 0.30903(11) 0.0277(5) Uani 1 1 d . . .
C3 C 0.40356(12) 0.05156(19) 0.31763(11) 0.0306(5) Uani 1 1 d . . .
H3 H 0.3889 0.0320 0.3598 0.037 Uiso 1 1 calc R . .
C4 C 0.37463(12) -0.00388(18) 0.24953(11) 0.0278(5) Uani 1 1 d . . .
C5 C 0.32079(12) -0.10439(19) 0.23580(11) 0.0308(5) Uani 1 1 d . . .
C6 C 0.29420(12) -0.16296(19) 0.17111(11) 0.0305(5) Uani 1 1 d . . .
C7 C 0.24703(13) -0.2727(2) 0.15756(12) 0.0381(6) Uani 1 1 d . . .
H7 H 0.2242 -0.3140 0.1903 0.046 Uiso 1 1 calc R . .
C8 C 0.24041(13) -0.3077(2) 0.08994(12) 0.0380(6) Uani 1 1 d . . .
H8 H 0.2128 -0.3789 0.0675 0.046 Uiso 1 1 calc R . .
C9 C 0.28159(12) -0.22069(19) 0.05786(11) 0.0307(5) Uani 1 1 d . . .
C10 C 0.29102(12) -0.22310(19) -0.01011(11) 0.0294(5) Uani 1 1 d . . .
C11 C 0.32838(12) -0.12926(18) -0.04017(11) 0.0274(5) Uani 1 1 d . . .
C12 C 0.33612(12) -0.13234(19) -0.11187(11) 0.0295(5) Uani 1 1 d . . .
H12 H 0.3189 -0.1971 -0.1454 0.035 Uiso 1 1 calc R . .
C13 C 0.37220(12) -0.02642(19) -0.12208(11) 0.0292(5) Uani 1 1 d . . .
H13 H 0.3850 -0.0010 -0.1642 0.035 Uiso 1 1 calc R . .
C14 C 0.38776(12) 0.04153(18) -0.05628(11) 0.0266(5) Uani 1 1 d . . .
C15 C 0.42578(12) 0.15765(18) -0.04572(11) 0.0268(5) Uani 1 1 d . . .
C16 C 0.45315(12) 0.21753(18) 0.01956(11) 0.0268(5) Uani 1 1 d . . .
C17 C 0.48680(12) 0.33787(19) 0.03221(12) 0.0323(5) Uani 1 1 d . . .
H17 H 0.4921 0.3960 -0.0030 0.039 Uiso 1 1 calc R . .
C18 C 0.51042(12) 0.35668(19) 0.10321(11) 0.0318(5) Uani 1 1 d . . .
H18 H 0.5350 0.4298 0.1260 0.038 Uiso 1 1 calc R . .
C19 C 0.49191(12) 0.24842(18) 0.13717(11) 0.0262(5) Uani 1 1 d . . .
C20 C 0.50281(11) 0.22319(18) 0.20996(10) 0.0250(5) Uani 1 1 d . . .
C21 C 0.56144(12) 0.29060(18) 0.26339(11) 0.0269(5) Uani 1 1 d . . .
C22 C 0.62653(12) 0.34911(19) 0.24842(12) 0.0314(5) Uani 1 1 d . . .
H22 H 0.6320 0.3470 0.2014 0.038 Uiso 1 1 calc R . .
C23 C 0.68243(13) 0.4092(2) 0.29910(12) 0.0351(5) Uani 1 1 d . . .
H23 H 0.7259 0.4472 0.2872 0.042 Uiso 1 1 calc R . .
C24 C 0.67514(13) 0.4143(2) 0.36787(12) 0.0369(6) Uani 1 1 d . . .
H24 H 0.7126 0.4584 0.4028 0.044 Uiso 1 1 calc R . .
C25 C 0.61419(13) 0.3559(2) 0.38542(12) 0.0359(6) Uani 1 1 d . . .
H25 H 0.6099 0.3591 0.4327 0.043 Uiso 1 1 calc R . .
C26 C 0.55783(12) 0.29137(18) 0.33457(11) 0.0286(5) Uani 1 1 d . . .
C27 C 0.48445(14) 0.2440(2) 0.42251(12) 0.0371(6) Uani 1 1 d . . .
C28 C 0.44167(16) 0.3452(3) 0.43160(14) 0.0568(7) Uani 1 1 d . . .
H28 H 0.4215 0.3996 0.3930 0.068 Uiso 1 1 calc R . .
C29 C 0.4272(2) 0.3696(3) 0.49623(17) 0.0733(9) Uani 1 1 d . . .
H29 H 0.3978 0.4411 0.5023 0.088 Uiso 1 1 calc R . .
C30 C 0.4553(2) 0.2910(4) 0.55100(17) 0.0759(10) Uani 1 1 d . . .
H30 H 0.4462 0.3083 0.5958 0.091 Uiso 1 1 calc R . .
C31 C 0.4960(3) 0.1888(4) 0.54238(17) 0.0966(12) Uani 1 1 d . . .
H31 H 0.5144 0.1331 0.5807 0.116 Uiso 1 1 calc R . .
C32 C 0.5112(2) 0.1643(3) 0.47707(15) 0.0809(10) Uani 1 1 d . . .
H32 H 0.5401 0.0922 0.4709 0.097 Uiso 1 1 calc R . .
C33 C 0.29409(13) -0.1595(2) 0.29624(12) 0.0377(6) Uani 1 1 d . . .
C34 C 0.23183(16) -0.1121(2) 0.31734(15) 0.0545(7) Uani 1 1 d . . .
H34 H 0.2049 -0.0410 0.2942 0.065 Uiso 1 1 calc R . .
C35 C 0.20754(18) -0.1683(3) 0.37330(16) 0.0640(9) Uani 1 1 d . . .
H35 H 0.1650 -0.1339 0.3883 0.077 Uiso 1 1 calc R . .
C36 C 0.2444(2) -0.2709(3) 0.40572(16) 0.0698(9) Uani 1 1 d . . .
H36 H 0.2278 -0.3081 0.4434 0.084 Uiso 1 1 calc R . .
C37 C 0.3047(2) -0.3204(4) 0.38478(18) 0.0912(12) Uani 1 1 d . . .
H37 H 0.3299 -0.3935 0.4072 0.109 Uiso 1 1 calc R . .
C38 C 0.33032(19) -0.2650(3) 0.33055(16) 0.0765(10) Uani 1 1 d . . .
H38 H 0.3735 -0.3001 0.3167 0.092 Uiso 1 1 calc R . .
C39 C 0.26087(13) -0.33636(19) -0.05351(11) 0.0325(5) Uani 1 1 d . . .
C40 C 0.19984(14) -0.3293(2) -0.11288(12) 0.0408(6) Uani 1 1 d . . .
H40 H 0.1761 -0.2507 -0.1270 0.049 Uiso 1 1 calc R . .
C41 C 0.17223(16) -0.4355(2) -0.15271(13) 0.0499(7) Uani 1 1 d . . .
H41 H 0.1298 -0.4292 -0.1934 0.060 Uiso 1 1 calc R . .
C42 C 0.20680(16) -0.5491(2) -0.13275(13) 0.0506(7) Uani 1 1 d . . .
H42 H 0.1887 -0.6216 -0.1600 0.061 Uiso 1 1 calc R . .
C43 C 0.26782(17) -0.5581(2) -0.07323(13) 0.0513(7) Uani 1 1 d . . .
H43 H 0.2913 -0.6369 -0.0591 0.062 Uiso 1 1 calc R . .
C44 C 0.29483(15) -0.4526(2) -0.03415(13) 0.0428(6) Uani 1 1 d . . .
H44 H 0.3372 -0.4594 0.0065 0.051 Uiso 1 1 calc R . .
C45 C 0.43970(12) 0.22383(18) -0.10856(11) 0.0287(5) Uani 1 1 d . . .
C46 C 0.37751(14) 0.25682(19) -0.16450(11) 0.0366(6) Uani 1 1 d . . .
H46 H 0.3258 0.2357 -0.1632 0.044 Uiso 1 1 calc R . .
C47 C 0.39013(17) 0.3198(2) -0.22181(12) 0.0468(7) Uani 1 1 d . . .
H47 H 0.3470 0.3424 -0.2595 0.056 Uiso 1 1 calc R . .
C48 C 0.46437(17) 0.3504(2) -0.22518(13) 0.0470(7) Uani 1 1 d . . .
H48 H 0.4726 0.3938 -0.2649 0.056 Uiso 1 1 calc R . .
C49 C 0.52685(16) 0.3175(2) -0.17040(13) 0.0457(6) Uani 1 1 d . . .
H49 H 0.5785 0.3374 -0.1726 0.055 Uiso 1 1 calc R . .
C50 C 0.51436(14) 0.2555(2) -0.11217(12) 0.0369(6) Uani 1 1 d . . .
H50 H 0.5576 0.2344 -0.0742 0.044 Uiso 1 1 calc R . .

loop_
_atom_site_aniso_label
_atom_site_aniso_U_11
_atom_site_aniso_U_22
_atom_site_aniso_U_33
_atom_site_aniso_U_23
_atom_site_aniso_U_13
_atom_site_aniso_U_12
N1 0.0273(10) 0.0235(9) 0.0293(10) -0.0040(8) 0.0043(8) -0.0016(8)
N2 0.0288(10) 0.0271(10) 0.0310(11) -0.0067(8) 0.0058(8) -0.0059(8)
N3 0.0266(10) 0.0232(9) 0.0271(10) 0.0000(8) 0.0006(8) 0.0023(8)
N4 0.0264(10) 0.0210(9) 0.0256(10) -0.0018(8) 0.0017(8) -0.0005(7)
N5 0.0346(11) 0.0311(10) 0.0279(10) -0.0080(8) 0.0058(8) -0.0045(8)
C1 0.0251(11) 0.0205(10) 0.0296(12) -0.0049(9) 0.0021(9) 0.0025(9)
C2 0.0286(12) 0.0247(11) 0.0277(12) -0.0069(9) 0.0030(9) 0.0003(9)
C3 0.0328(13) 0.0296(12) 0.0301(13) -0.0056(10) 0.0092(10) -0.0005(10)
C4 0.0271(12) 0.0255(11) 0.0310(13) -0.0050(9) 0.0079(10) 0.0018(9)
C5 0.0271(12) 0.0320(12) 0.0338(13) -0.0050(10) 0.0087(10) -0.0007(10)
C6 0.0272(12) 0.0313(12) 0.0338(13) -0.0048(10) 0.0089(10) -0.0032(9)
C7 0.0390(14) 0.0380(13) 0.0394(15) -0.0069(11) 0.0140(11) -0.0126(11)
C8 0.0383(14) 0.0349(13) 0.0407(15) -0.0104(11) 0.0098(11) -0.0142(11)
C9 0.0282(12) 0.0271(11) 0.0341(13) -0.0079(10) 0.0031(10) -0.0031(9)
C10 0.0268(12) 0.0259(11) 0.0313(13) -0.0039(9) -0.0004(10) -0.0004(9)
C11 0.0248(11) 0.0255(11) 0.0282(12) -0.0047(9) -0.0002(9) 0.0049(9)
C12 0.0301(12) 0.0268(12) 0.0283(12) -0.0068(9) 0.0014(10) 0.0056(10)
C13 0.0298(12) 0.0295(12) 0.0262(12) -0.0003(9) 0.0031(10) 0.0077(10)
C14 0.0226(11) 0.0255(11) 0.0279(12) 0.0008(9) -0.0005(9) 0.0072(9)
C15 0.0250(11) 0.0239(11) 0.0293(12) 0.0029(9) 0.0031(9) 0.0057(9)
C16 0.0274(12) 0.0233(11) 0.0274(12) 0.0000(9) 0.0029(9) 0.0029(9)
C17 0.0357(13) 0.0241(11) 0.0355(14) 0.0029(10) 0.0059(10) -0.0001(10)
C18 0.0368(13) 0.0232(11) 0.0321(13) -0.0024(9) 0.0027(10) -0.0022(10)
C19 0.0240(11) 0.0213(11) 0.0316(13) -0.0046(9) 0.0040(9) 0.0011(9)
C20 0.0251(11) 0.0208(10) 0.0268(12) -0.0030(9) 0.0021(9) 0.0041(9)
C21 0.0261(12) 0.0204(10) 0.0319(13) -0.0021(9) 0.0029(10) 0.0020(9)
C22 0.0321(12) 0.0273(11) 0.0326(13) -0.0028(10) 0.0040(10) 0.0016(10)
C23 0.0283(13) 0.0322(12) 0.0400(14) -0.0044(10) -0.0003(11) -0.0031(10)
C24 0.0307(13) 0.0367(13) 0.0373(14) -0.0109(11) -0.0022(11) -0.0072(10)
C25 0.0371(13) 0.0377(13) 0.0291(13) -0.0099(10) 0.0016(10) -0.0037(11)
C26 0.0287(12) 0.0251(11) 0.0300(13) -0.0055(9) 0.0040(10) 0.0011(9)
C27 0.0419(14) 0.0376(13) 0.0300(13) -0.0105(11) 0.0055(11) -0.0115(11)
C28 0.0652(19) 0.0584(18) 0.0511(18) -0.0140(14) 0.0227(15) 0.0031(15)
C29 0.086(2) 0.081(2) 0.064(2) -0.0311(19) 0.0397(19) -0.0083(19)
C30 0.087(2) 0.100(3) 0.048(2) -0.029(2) 0.0317(18) -0.040(2)
C31 0.142(4) 0.111(3) 0.038(2) 0.0107(19) 0.026(2) 0.017(3)
C32 0.121(3) 0.077(2) 0.0430(19) 0.0082(16) 0.0181(18) 0.029(2)
C33 0.0370(13) 0.0402(14) 0.0375(14) -0.0126(11) 0.0126(11) -0.0127(11)
C34 0.0558(17) 0.0485(16) 0.0674(19) -0.0112(14) 0.0306(15) -0.0080(13)
C35 0.062(2) 0.073(2) 0.071(2) -0.0238(18) 0.0422(17) -0.0279(17)
C36 0.081(2) 0.081(2) 0.054(2) -0.0046(17) 0.0277(18) -0.029(2)
C37 0.103(3) 0.102(3) 0.082(3) 0.040(2) 0.049(2) 0.020(2)
C38 0.081(2) 0.089(2) 0.072(2) 0.0350(19) 0.0435(18) 0.0267(19)
C39 0.0346(13) 0.0297(12) 0.0309(13) -0.0054(10) 0.0042(10) -0.0053(10)
C40 0.0422(14) 0.0373(13) 0.0388(14) -0.0054(11) 0.0023(12) -0.0036(11)
C41 0.0543(17) 0.0517(17) 0.0367(15) -0.0118(12) -0.0013(12) -0.0120(13)
C42 0.0693(19) 0.0360(14) 0.0446(16) -0.0153(12) 0.0111(14) -0.0177(13)
C43 0.0730(19) 0.0299(13) 0.0475(16) -0.0079(12) 0.0089(15) -0.0016(13)
C44 0.0514(16) 0.0343(13) 0.0386(14) -0.0058(11) 0.0037(12) -0.0009(12)
C45 0.0346(13) 0.0208(11) 0.0281(12) -0.0030(9) 0.0029(10) 0.0036(9)
C46 0.0396(14) 0.0303(12) 0.0329(14) 0.0000(10) -0.0036(11) -0.0003(10)
C47 0.0654(19) 0.0349(14) 0.0302(14) 0.0031(11) -0.0061(13) 0.0031(13)
C48 0.078(2) 0.0341(13) 0.0308(14) 0.0050(11) 0.0167(14) 0.0037(13)
C49 0.0556(17) 0.0417(14) 0.0455(16) 0.0056(12) 0.0233(14) 0.0049(12)
C50 0.0379(14) 0.0375(13) 0.0347(14) 0.0059(11) 0.0079(11) 0.0055(11)

loop_
_atom_type_symbol
_atom_type_description
_atom_type_scat_dispersion_real
_atom_type_scat_dispersion_imag
_atom_type_scat_source
C C 0.0033 0.0016 'International Tables Vol C Tables 4.2.6.8 and 6.1.1.4'
H H 0.0000 0.0000 'International Tables Vol C Tables 4.2.6.8 and 6.1.1.4'
N N 0.0061 0.0033 'International Tables Vol C Tables 4.2.6.8 and 6.1.1.4'

loop_
_geom_angle_atom_site_label_1
_geom_angle_atom_site_label_2
_geom_angle_atom_site_label_3
_geom_angle
_geom_angle_site_symmetry_1
_geom_angle_site_symmetry_3
_geom_angle_publ_flag
C1 N1 C4 104.44(16) . . ?
C6 N2 C9 110.39(17) . . ?
C6 N2 H2 125.4(14) . . ?
C9 N2 H2 124.1(14) . . ?
C11 N3 C14 104.87(16) . . ?
C19 N4 C16 110.60(16) . . ?
C19 N4 H4 123.2(13) . . ?
C16 N4 H4 126.2(13) . . ?
C2 N5 C26 119.74(17) . . ?
C2 N5 C27 119.65(17) . . ?
C26 N5 C27 120.58(17) . . ?
N1 C1 C20 129.15(19) . . ?
N1 C1 C2 110.86(17) . . ?
C20 C1 C2 119.77(17) . . ?
C3 C2 N5 131.71(19) . . ?
C3 C2 C1 107.23(18) . . ?
N5 C2 C1 120.93(18) . . ?
C2 C3 C4 105.22(18) . . ?
C2 C3 H3 127.4 . . ?
C4 C3 H3 127.4 . . ?
N1 C4 C5 123.92(18) . . ?
N1 C4 C3 112.23(18) . . ?
C5 C4 C3 123.81(19) . . ?
C6 C5 C4 125.01(19) . . ?
C6 C5 C33 116.24(18) . . ?
C4 C5 C33 118.59(18) . . ?
N2 C6 C5 127.25(19) . . ?
N2 C6 C7 106.47(18) . . ?
C5 C6 C7 126.2(2) . . ?
C8 C7 C6 108.2(2) . . ?
C8 C7 H7 125.9 . . ?
C6 C7 H7 125.9 . . ?
C7 C8 C9 108.90(19) . . ?
C7 C8 H8 125.5 . . ?
C9 C8 H8 125.5 . . ?
N2 C9 C10 126.24(19) . . ?
N2 C9 C8 105.96(18) . . ?
C10 C9 C8 127.80(19) . . ?
C9 C10 C11 124.90(19) . . ?
C9 C10 C39 116.67(19) . . ?
C11 C10 C39 118.41(19) . . ?
N3 C11 C10 125.28(19) . . ?
N3 C11 C12 110.72(18) . . ?
C10 C11 C12 124.00(18) . . ?
C13 C12 C11 106.95(18) . . ?
C13 C12 H12 126.5 . . ?
C11 C12 H12 126.5 . . ?
C12 C13 C14 106.43(19) . . ?
C12 C13 H13 126.8 . . ?
C14 C13 H13 126.8 . . ?
N3 C14 C15 125.39(19) . . ?
N3 C14 C13 111.02(18) . . ?
C15 C14 C13 123.59(19) . . ?
C16 C15 C14 125.52(19) . . ?
C16 C15 C45 116.38(18) . . ?
C14 C15 C45 118.10(18) . . ?
N4 C16 C15 126.35(18) . . ?
N4 C16 C17 106.10(18) . . ?
C15 C16 C17 127.50(19) . . ?
C18 C17 C16 108.69(19) . . ?
C18 C17 H17 125.7 . . ?
C16 C17 H17 125.7 . . ?
C17 C18 C19 108.15(18) . . ?
C17 C18 H18 125.9 . . ?
C19 C18 H18 125.9 . . ?
N4 C19 C18 106.39(17) . . ?
N4 C19 C20 123.67(18) . . ?
C18 C19 C20 129.86(18) . . ?
C1 C20 C19 122.78(18) . . ?
C1 C20 C21 116.02(18) . . ?
C19 C20 C21 121.18(18) . . ?
C22 C21 C26 116.58(19) . . ?
C22 C21 C20 122.72(19) . . ?
C26 C21 C20 120.53(19) . . ?
C23 C22 C21 122.5(2) . . ?
C23 C22 H22 118.8 . . ?
C21 C22 H22 118.8 . . ?
C22 C23 C24 119.6(2) . . ?
C22 C23 H23 120.2 . . ?
C24 C23 H23 120.2 . . ?
C25 C24 C23 120.1(2) . . ?
C25 C24 H24 120.0 . . ?
C23 C24 H24 120.0 . . ?
C24 C25 C26 120.9(2) . . ?
C24 C25 H25 119.6 . . ?
C26 C25 H25 119.6 . . ?
N5 C26 C25 119.87(19) . . ?
N5 C26 C21 119.85(18) . . ?
C25 C26 C21 120.2(2) . . ?
C32 C27 C28 119.5(2) . . ?
C32 C27 N5 121.3(2) . . ?
C28 C27 N5 119.2(2) . . ?
C27 C28 C29 120.7(3) . . ?
C27 C28 H28 119.6 . . ?
C29 C28 H28 119.6 . . ?
C30 C29 C28 119.6(3) . . ?
C30 C29 H29 120.2 . . ?
C28 C29 H29 120.2 . . ?
C31 C30 C29 120.4(3) . . ?
C31 C30 H30 119.8 . . ?
C29 C30 H30 119.8 . . ?
C30 C31 C32 120.1(3) . . ?
C30 C31 H31 119.9 . . ?
C32 C31 H31 119.9 . . ?
C27 C32 C31 119.6(3) . . ?
C27 C32 H32 120.2 . . ?
C31 C32 H32 120.2 . . ?
C34 C33 C38 117.7(2) . . ?
C34 C33 C5 122.1(2) . . ?
C38 C33 C5 120.2(2) . . ?
C33 C34 C35 120.3(3) . . ?
C33 C34 H34 119.9 . . ?
C35 C34 H34 119.9 . . ?
C36 C35 C34 120.4(3) . . ?
C36 C35 H35 119.8 . . ?
C34 C35 H35 119.8 . . ?
C37 C36 C35 120.2(3) . . ?
C37 C36 H36 119.9 . . ?
C35 C36 H36 119.9 . . ?
C36 C37 C38 120.2(3) . . ?
C36 C37 H37 119.9 . . ?
C38 C37 H37 119.9 . . ?
C33 C38 C37 121.2(3) . . ?
C33 C38 H38 119.4 . . ?
C37 C38 H38 119.4 . . ?
C40 C39 C44 118.2(2) . . ?
C40 C39 C10 121.77(19) . . ?
C44 C39 C10 120.01(19) . . ?
C39 C40 C41 121.2(2) . . ?
C39 C40 H40 119.4 . . ?
C41 C40 H40 119.4 . . ?
C42 C41 C40 119.6(2) . . ?
C42 C41 H41 120.2 . . ?
C40 C41 H41 120.2 . . ?
C41 C42 C43 120.0(2) . . ?
C41 C42 H42 120.0 . . ?
C43 C42 H42 120.0 . . ?
C42 C43 C44 120.0(2) . . ?
C42 C43 H43 120.0 . . ?
C44 C43 H43 120.0 . . ?
C43 C44 C39 120.9(2) . . ?
C43 C44 H44 119.5 . . ?
C39 C44 H44 119.5 . . ?
C50 C45 C46 118.3(2) . . ?
C50 C45 C15 121.12(19) . . ?
C46 C45 C15 120.5(2) . . ?
C47 C46 C45 120.6(2) . . ?
C47 C46 H46 119.7 . . ?
C45 C46 H46 119.7 . . ?
C48 C47 C46 120.7(2) . . ?
C48 C47 H47 119.6 . . ?
C46 C47 H47 119.6 . . ?
C47 C48 C49 119.5(2) . . ?
C47 C48 H48 120.3 . . ?
C49 C48 H48 120.3 . . ?
C48 C49 C50 120.0(2) . . ?
C48 C49 H49 120.0 . . ?
C50 C49 H49 120.0 . . ?
C45 C50 C49 120.8(2) . . ?
C45 C50 H50 119.6 . . ?
C49 C50 H50 119.6 . . ?

loop_
_geom_bond_atom_site_label_1
_geom_bond_atom_site_label_2
_geom_bond_distance
_geom_bond_site_symmetry_2
_geom_bond_publ_flag
N1 C1 1.357(2) . ?
N1 C4 1.379(3) . ?
N2 C6 1.372(3) . ?
N2 C9 1.380(3) . ?
N2 H2 0.936(10) . ?
N3 C11 1.368(2) . ?
N3 C14 1.371(3) . ?
N4 C19 1.372(2) . ?
N4 C16 1.373(3) . ?
N4 H4 0.942(9) . ?
N5 C2 1.372(3) . ?
N5 C26 1.390(3) . ?
N5 C27 1.441(3) . ?
C1 C20 1.401(3) . ?
C1 C2 1.448(3) . ?
C2 C3 1.358(3) . ?
C3 C4 1.432(3) . ?
C3 H3 0.9500 . ?
C4 C5 1.417(3) . ?
C5 C6 1.385(3) . ?
C5 C33 1.502(3) . ?
C6 C7 1.426(3) . ?
C7 C8 1.353(3) . ?
C7 H7 0.9500 . ?
C8 C9 1.423(3) . ?
C8 H8 0.9500 . ?
C9 C10 1.384(3) . ?
C10 C11 1.410(3) . ?
C10 C39 1.499(3) . ?
C11 C12 1.446(3) . ?
C12 C13 1.340(3) . ?
C12 H12 0.9500 . ?
C13 C14 1.445(3) . ?
C13 H13 0.9500 . ?
C14 C15 1.403(3) . ?
C15 C16 1.403(3) . ?
C15 C45 1.494(3) . ?
C16 C17 1.414(3) . ?
C17 C18 1.363(3) . ?
C17 H17 0.9500 . ?
C18 C19 1.415(3) . ?
C18 H18 0.9500 . ?
C19 C20 1.416(3) . ?
C20 C21 1.465(3) . ?
C21 C22 1.406(3) . ?
C21 C26 1.412(3) . ?
C22 C23 1.372(3) . ?
C22 H22 0.9500 . ?
C23 C24 1.387(3) . ?
C23 H23 0.9500 . ?
C24 C25 1.364(3) . ?
C24 H24 0.9500 . ?
C25 C26 1.401(3) . ?
C25 H25 0.9500 . ?
C27 C32 1.356(4) . ?
C27 C28 1.358(3) . ?
C28 C29 1.379(4) . ?
C28 H28 0.9500 . ?
C29 C30 1.355(5) . ?
C29 H29 0.9500 . ?
C30 C31 1.343(5) . ?
C30 H30 0.9500 . ?
C31 C32 1.398(4) . ?
C31 H31 0.9500 . ?
C32 H32 0.9500 . ?
C33 C34 1.369(3) . ?
C33 C38 1.386(4) . ?
C34 C35 1.410(4) . ?
C34 H34 0.9500 . ?
C35 C36 1.351(4) . ?
C35 H35 0.9500 . ?
C36 C37 1.346(4) . ?
C36 H36 0.9500 . ?
C37 C38 1.389(4) . ?
C37 H37 0.9500 . ?
C38 H38 0.9500 . ?
C39 C40 1.375(3) . ?
C39 C44 1.392(3) . ?
C40 C41 1.395(3) . ?
C40 H40 0.9500 . ?
C41 C42 1.373(4) . ?
C41 H41 0.9500 . ?
C42 C43 1.379(4) . ?
C42 H42 0.9500 . ?
C43 C44 1.380(3) . ?
C43 H43 0.9500 . ?
C44 H44 0.9500 . ?
C45 C50 1.384(3) . ?
C45 C46 1.389(3) . ?
C46 C47 1.375(3) . ?
C46 H46 0.9500 . ?
C47 C48 1.373(4) . ?
C47 H47 0.9500 . ?
C48 C49 1.378(3) . ?
C48 H48 0.9500 . ?
C49 C50 1.385(3) . ?
C49 H49 0.9500 . ?
C50 H50 0.9500 . ?

loop_
_geom_torsion_atom_site_label_1
_geom_torsion_atom_site_label_2
_geom_torsion_atom_site_label_3
_geom_torsion_atom_site_label_4
_geom_torsion
_geom_torsion_site_symmetry_1
_geom_torsion_site_symmetry_2
_geom_torsion_site_symmetry_3
_geom_torsion_site_symmetry_4
_geom_torsion_publ_flag
C4 N1 C1 C20 -175.1(2) . . . . ?
C4 N1 C1 C2 -0.6(2) . . . . ?
C26 N5 C2 C3 172.0(2) . . . . ?
C27 N5 C2 C3 -9.9(3) . . . . ?
C26 N5 C2 C1 -12.8(3) . . . . ?
C27 N5 C2 C1 165.36(19) . . . . ?
N1 C1 C2 C3 -0.4(2) . . . . ?
C20 C1 C2 C3 174.78(18) . . . . ?
N1 C1 C2 N5 -176.66(17) . . . . ?
C20 C1 C2 N5 -1.5(3) . . . . ?
N5 C2 C3 C4 176.8(2) . . . . ?
C1 C2 C3 C4 1.1(2) . . . . ?
C1 N1 C4 C5 -176.69(19) . . . . ?
C1 N1 C4 C3 1.3(2) . . . . ?
C2 C3 C4 N1 -1.6(2) . . . . ?
C2 C3 C4 C5 176.44(19) . . . . ?
N1 C4 C5 C6 0.4(3) . . . . ?
C3 C4 C5 C6 -177.3(2) . . . . ?
N1 C4 C5 C33 175.70(19) . . . . ?
C3 C4 C5 C33 -2.1(3) . . . . ?
C9 N2 C6 C5 173.0(2) . . . . ?
C9 N2 C6 C7 -3.3(2) . . . . ?
C4 C5 C6 N2 -3.1(4) . . . . ?
C33 C5 C6 N2 -178.4(2) . . . . ?
C4 C5 C6 C7 172.6(2) . . . . ?
C33 C5 C6 C7 -2.8(3) . . . . ?
N2 C6 C7 C8 2.7(3) . . . . ?
C5 C6 C7 C8 -173.7(2) . . . . ?
C6 C7 C8 C9 -1.1(3) . . . . ?
C6 N2 C9 C10 -176.8(2) . . . . ?
C6 N2 C9 C8 2.6(2) . . . . ?
C7 C8 C9 N2 -0.9(3) . . . . ?
C7 C8 C9 C10 178.5(2) . . . . ?
N2 C9 C10 C11 -5.1(3) . . . . ?
C8 C9 C10 C11 175.7(2) . . . . ?
N2 C9 C10 C39 173.11(19) . . . . ?
C8 C9 C10 C39 -6.1(3) . . . . ?
C14 N3 C11 C10 -177.91(19) . . . . ?
C14 N3 C11 C12 1.5(2) . . . . ?
C9 C10 C11 N3 0.7(3) . . . . ?
C39 C10 C11 N3 -177.45(18) . . . . ?
C9 C10 C11 C12 -178.6(2) . . . . ?
C39 C10 C11 C12 3.2(3) . . . . ?
N3 C11 C12 C13 -1.5(2) . . . . ?
C10 C11 C12 C13 177.95(19) . . . . ?
C11 C12 C13 C14 0.8(2) . . . . ?
C11 N3 C14 C15 179.67(18) . . . . ?
C11 N3 C14 C13 -1.0(2) . . . . ?
C12 C13 C14 N3 0.1(2) . . . . ?
C12 C13 C14 C15 179.46(18) . . . . ?
N3 C14 C15 C16 10.0(3) . . . . ?
C13 C14 C15 C16 -169.25(19) . . . . ?
N3 C14 C15 C45 -170.83(18) . . . . ?
C13 C14 C15 C45 9.9(3) . . . . ?
C19 N4 C16 C15 174.83(19) . . . . ?
C19 N4 C16 C17 -2.7(2) . . . . ?
C14 C15 C16 N4 7.8(3) . . . . ?
C45 C15 C16 N4 -171.44(18) . . . . ?
C14 C15 C16 C17 -175.2(2) . . . . ?
C45 C15 C16 C17 5.5(3) . . . . ?
N4 C16 C17 C18 1.7(2) . . . . ?
C15 C16 C17 C18 -175.7(2) . . . . ?
C16 C17 C18 C19 -0.2(2) . . . . ?
C16 N4 C19 C18 2.6(2) . . . . ?
C16 N4 C19 C20 179.68(18) . . . . ?
C17 C18 C19 N4 -1.4(2) . . . . ?
C17 C18 C19 C20 -178.3(2) . . . . ?
N1 C1 C20 C19 11.1(3) . . . . ?
C2 C1 C20 C19 -163.08(18) . . . . ?
N1 C1 C20 C21 -170.41(19) . . . . ?
C2 C1 C20 C21 15.4(3) . . . . ?
N4 C19 C20 C1 -20.8(3) . . . . ?
C18 C19 C20 C1 155.6(2) . . . . ?
N4 C19 C20 C21 160.80(18) . . . . ?
C18 C19 C20 C21 -22.8(3) . . . . ?
C1 C20 C21 C22 158.85(19) . . . . ?
C19 C20 C21 C22 -22.6(3) . . . . ?
C1 C20 C21 C26 -16.3(3) . . . . ?
C19 C20 C21 C26 162.27(18) . . . . ?
C26 C21 C22 C23 -2.9(3) . . . . ?
C20 C21 C22 C23 -178.17(19) . . . . ?
C21 C22 C23 C24 -0.5(3) . . . . ?
C22 C23 C24 C25 2.3(3) . . . . ?
C23 C24 C25 C26 -0.6(3) . . . . ?
C2 N5 C26 C25 -165.19(19) . . . . ?
C27 N5 C26 C25 16.7(3) . . . . ?
C2 N5 C26 C21 11.9(3) . . . . ?
C27 N5 C26 C21 -166.19(19) . . . . ?
C24 C25 C26 N5 174.2(2) . . . . ?
C24 C25 C26 C21 -2.9(3) . . . . ?
C22 C21 C26 N5 -172.63(18) . . . . ?
C20 C21 C26 N5 2.8(3) . . . . ?
C22 C21 C26 C25 4.5(3) . . . . ?
C20 C21 C26 C25 179.91(19) . . . . ?
C2 N5 C27 C32 79.7(3) . . . . ?
C26 N5 C27 C32 -102.1(3) . . . . ?
C2 N5 C27 C28 -100.0(3) . . . . ?
C26 N5 C27 C28 78.1(3) . . . . ?
C32 C27 C28 C29 2.0(4) . . . . ?
N5 C27 C28 C29 -178.3(2) . . . . ?
C27 C28 C29 C30 -0.8(5) . . . . ?
C28 C29 C30 C31 -1.0(5) . . . . ?
C29 C30 C31 C32 1.5(6) . . . . ?
C28 C27 C32 C31 -1.5(5) . . . . ?
N5 C27 C32 C31 178.8(3) . . . . ?
C30 C31 C32 C27 -0.2(6) . . . . ?
C6 C5 C33 C34 -97.2(3) . . . . ?
C4 C5 C33 C34 87.1(3) . . . . ?
C6 C5 C33 C38 79.7(3) . . . . ?
C4 C5 C33 C38 -95.9(3) . . . . ?
C38 C33 C34 C35 1.5(4) . . . . ?
C5 C33 C34 C35 178.5(2) . . . . ?
C33 C34 C35 C36 -1.3(4) . . . . ?
C34 C35 C36 C37 -0.1(5) . . . . ?
C35 C36 C37 C38 1.2(6) . . . . ?
C34 C33 C38 C37 -0.4(5) . . . . ?
C5 C33 C38 C37 -177.5(3) . . . . ?
C36 C37 C38 C33 -1.0(6) . . . . ?
C9 C10 C39 C40 114.6(2) . . . . ?
C11 C10 C39 C40 -67.0(3) . . . . ?
C9 C10 C39 C44 -65.5(3) . . . . ?
C11 C10 C39 C44 112.9(2) . . . . ?
C44 C39 C40 C41 0.2(4) . . . . ?
C10 C39 C40 C41 -179.8(2) . . . . ?
C39 C40 C41 C42 -0.5(4) . . . . ?
C40 C41 C42 C43 0.7(4) . . . . ?
C41 C42 C43 C44 -0.8(4) . . . . ?
C42 C43 C44 C39 0.6(4) . . . . ?
C40 C39 C44 C43 -0.3(4) . . . . ?
C10 C39 C44 C43 179.8(2) . . . . ?
C16 C15 C45 C50 57.8(3) . . . . ?
C14 C15 C45 C50 -121.5(2) . . . . ?
C16 C15 C45 C46 -121.3(2) . . . . ?
C14 C15 C45 C46 59.5(3) . . . . ?
C50 C45 C46 C47 -0.2(3) . . . . ?
C15 C45 C46 C47 178.80(19) . . . . ?
C45 C46 C47 C48 0.6(3) . . . . ?
C46 C47 C48 C49 0.0(4) . . . . ?
C47 C48 C49 C50 -0.8(4) . . . . ?
C46 C45 C50 C49 -0.6(3) . . . . ?
C15 C45 C50 C49 -179.6(2) . . . . ?
C48 C49 C50 C45 1.1(3) . . . . ?
